data_4311585
loop_
_publ_author_name
'Donald J. Darensbourg'
'Ryan M. Mackiewicz'
'Jody L. Rodgers'
'Cindy C. Fang'
'Damon R. Billodeaux'
'Joseph H. Reibenspies'

_publ_section_title
;
 Cyclohexene Oxide/CO2 Copolymerization Catalyzed by Chromium(III) Salen
 Complexes and N-Methylimidazole: Effects of Varying Salen Ligand
 Substituents and Relative Cocatalyst Loading
;
_journal_name_full 'Inorganic Chemistry'
_journal_page_first 6024
_journal_page_last 6034
_journal_paper_doi 10.1021/ic049182e
_journal_volume 43
_journal_year 2004
_chemical_formula_sum 'C42 H66 Cl Cr N2 O3'
_chemical_formula_weight 734.42
_chemical_name_systematic
; 
 ? 
;
_space_group_IT_number 7
_symmetry_cell_setting monoclinic
_symmetry_space_group_name_Hall 'P -2yc'
_symmetry_space_group_name_H-M 'P 1 c 1'
_atom_sites_solution_hydrogens geom
_atom_sites_solution_primary direct
_atom_sites_solution_secondary difmap
_audit_creation_method SHELXL-97
_cell_angle_alpha 90.00
_cell_angle_beta 96.418(3)
_cell_angle_gamma 90.00
_cell_formula_units_Z 2
_cell_length_a 6.5472(11)
_cell_length_b 12.566(2)
_cell_length_c 26.087(4)
_cell_measurement_temperature 110(2)
_cell_volume 2132.8(6)
_computing_cell_refinement 'Bruker SMART'
_computing_data_collection 'Bruker SMART'
_computing_data_reduction 'Bruker SAINT'
_computing_molecular_graphics 'Bruker SHELXTL'
_computing_publication_material 'Bruker SHELXTL'
_computing_structure_refinement 'SHELXL-97 (Sheldrick, 1997)'
_computing_structure_solution 'SHELXS-97 (Sheldrick, 1990)'
_diffrn_ambient_temperature 110(2)
_diffrn_measured_fraction_theta_full 0.949
_diffrn_measured_fraction_theta_max 0.949
_diffrn_measurement_device_type 'CCD area detector'
_diffrn_measurement_method 'phi and omega scans'
_diffrn_radiation_monochromator graphite
_diffrn_radiation_source 'fine-focus sealed tube'
_diffrn_radiation_type MoK\a
_diffrn_radiation_wavelength 0.71073
_diffrn_reflns_av_R_equivalents 0.0965
_diffrn_reflns_av_sigmaI/netI 0.1517
_diffrn_reflns_limit_h_max 7
_diffrn_reflns_limit_h_min -5
_diffrn_reflns_limit_k_max 14
_diffrn_reflns_limit_k_min -14
_diffrn_reflns_limit_l_max 31
_diffrn_reflns_limit_l_min -31
_diffrn_reflns_number 10270
_diffrn_reflns_theta_full 24.99
_diffrn_reflns_theta_max 24.99
_diffrn_reflns_theta_min 0.79
_exptl_absorpt_coefficient_mu 0.367
_exptl_absorpt_correction_type none
_exptl_crystal_colour purple
_exptl_crystal_density_diffrn 1.144
_exptl_crystal_density_meas 0
_exptl_crystal_density_method 'not measured'
_exptl_crystal_description fragment
_exptl_crystal_F_000 794
_exptl_crystal_size_max 0.35
_exptl_crystal_size_mid 0.30
_exptl_crystal_size_min 0.20
_refine_diff_density_max 2.929
_refine_diff_density_min -0.754
_refine_diff_density_rms 0.200
_refine_ls_abs_structure_details 'Flack H D (1983), Acta Cryst. A39, 876-881'
_refine_ls_abs_structure_Flack 0.01(5)
_refine_ls_extinction_method none
_refine_ls_goodness_of_fit_ref 1.066
_refine_ls_hydrogen_treatment mixed
_refine_ls_matrix_type full
_refine_ls_number_parameters 447
_refine_ls_number_reflns 5155
_refine_ls_number_restraints 14
_refine_ls_restrained_S_all 1.070
_refine_ls_R_factor_all 0.1484
_refine_ls_R_factor_gt 0.0873
_refine_ls_shift/su_max 0.001
_refine_ls_shift/su_mean 0.000
_refine_ls_structure_factor_coef Fsqd
_refine_ls_weighting_details 'calc w=1/[\s^2^(Fo^2^)+(0.1000P)^2^+0.0000P] where P=(Fo^2^+2Fc^2^)/3'
_refine_ls_weighting_scheme calc
_refine_ls_wR_factor_gt 0.1855
_refine_ls_wR_factor_ref 0.2237
_reflns_number_gt 3145
_reflns_number_total 5155
_reflns_threshold_expression >2sigma(I)
_cod_data_source_file ic049182esi20040629_114309_5.cif
_cod_data_source_block complex2a
_cod_depositor_comments
;
The following automatic conversions were performed:
'_symmetry_cell_setting' value 'Monoclinic' changed to 'monoclinic'
according to '/home/saulius/struct/CIF-dictionaries/cif_core.dic'
dictionary named 'cif_core.dic' version 2.4.1 from 2010-06-29.

Automatic conversion script
Id: cif_fix_enum 1527 2010-12-29 10:47:43Z saulius 
;
_cod_database_code 4311585

loop_
_symmetry_equiv_pos_as_xyz
'x, y, z'
'x, -y, z+1/2'

loop_
_atom_site_label
_atom_site_type_symbol
_atom_site_fract_x
_atom_site_fract_y
_atom_site_fract_z
_atom_site_U_iso_or_equiv
_atom_site_adp_type
_atom_site_occupancy
_atom_site_symmetry_multiplicity
_atom_site_calc_flag
_atom_site_refinement_flags
_atom_site_disorder_assembly
_atom_site_disorder_group
Cr1 Cr 0.0002(2) 0.14050(9) 0.00004(7) 0.0329(4) Uani 1 1 d . . .
Cl1 Cl -0.3108(4) 0.13661(19) 0.03427(10) 0.0420(7) Uani 1 1 d . . .
O1 O 0.1007(12) 0.2442(5) 0.0509(3) 0.0463(19) Uani 1 1 d . . .
O2 O -0.1009(11) 0.2416(5) -0.0537(3) 0.0412(19) Uani 1 1 d . . .
O1W O 0.2731(10) 0.1580(5) -0.0310(3) 0.0381(17) Uani 1 1 d U . .
H1W1 H 0.3520 0.1984 -0.0116 0.046 Uiso 1 1 d R . .
H2W1 H 0.2499 0.1853 -0.0609 0.057 Uiso 1 1 d R . .
N1 N 0.1149(12) 0.0206(6) 0.0450(3) 0.0310(19) Uani 1 1 d . . .
N2 N -0.0818(13) 0.0159(6) -0.0483(3) 0.034(2) Uani 1 1 d . . .
C1 C 0.3028(17) 0.1323(7) 0.1118(3) 0.033(2) Uani 1 1 d . . .
C2 C 0.2213(15) 0.2313(8) 0.0953(4) 0.032(2) Uani 1 1 d . . .
C3 C 0.2713(15) 0.3250(7) 0.1271(3) 0.032(2) Uani 1 1 d . . .
C4 C 0.4089(14) 0.3121(7) 0.1710(3) 0.028(2) Uani 1 1 d . . .
H4A H 0.4440 0.3734 0.1914 0.034 Uiso 1 1 calc R . .
C5 C 0.5023(14) 0.2133(7) 0.1877(3) 0.031(2) Uani 1 1 d . . .
C6 C 0.4467(17) 0.1243(8) 0.1571(4) 0.040(3) Uani 1 1 d . . .
H6A H 0.5058 0.0571 0.1666 0.049 Uiso 1 1 calc R . .
C7 C 0.1823(16) 0.4352(7) 0.1092(4) 0.033(2) Uani 1 1 d . . .
C8 C -0.0578(17) 0.4329(8) 0.1077(4) 0.047(3) Uani 1 1 d . . .
H8A H -0.0951 0.4137 0.1419 0.071 Uiso 1 1 calc R . .
H8B H -0.1146 0.3802 0.0823 0.071 Uiso 1 1 calc R . .
H8C H -0.1135 0.5033 0.0980 0.071 Uiso 1 1 calc R . .
C9 C 0.250(2) 0.4643(8) 0.0556(4) 0.053(3) Uani 1 1 d . . .
H9A H 0.1955 0.4114 0.0301 0.079 Uiso 1 1 calc R . .
H9B H 0.4003 0.4650 0.0579 0.079 Uiso 1 1 calc R . .
H9C H 0.1964 0.5348 0.0452 0.079 Uiso 1 1 calc R . .
C10 C 0.2682(19) 0.5228(7) 0.1475(4) 0.051(3) Uani 1 1 d . . .
H10A H 0.2270 0.5077 0.1818 0.077 Uiso 1 1 calc R . .
H10B H 0.2133 0.5921 0.1356 0.077 Uiso 1 1 calc R . .
H10C H 0.4185 0.5239 0.1495 0.077 Uiso 1 1 calc R . .
C11 C 0.6552(18) 0.2070(8) 0.2364(4) 0.047(3) Uani 1 1 d . . .
C12 C 0.810(2) 0.2990(10) 0.2393(5) 0.085(5) Uani 1 1 d . . .
H12A H 0.8950 0.2930 0.2108 0.127 Uiso 1 1 calc R . .
H12B H 0.8981 0.2958 0.2722 0.127 Uiso 1 1 calc R . .
H12C H 0.7360 0.3669 0.2367 0.127 Uiso 1 1 calc R . .
C13 C 0.5277(18) 0.2250(9) 0.2836(4) 0.054(3) Uani 1 1 d . . .
H13A H 0.4243 0.1688 0.2841 0.081 Uiso 1 1 calc R . .
H13B H 0.4593 0.2944 0.2802 0.081 Uiso 1 1 calc R . .
H13C H 0.6205 0.2230 0.3157 0.081 Uiso 1 1 calc R . .
C14 C 0.759(2) 0.0998(10) 0.2448(5) 0.065(4) Uani 1 1 d . . .
H14A H 0.8406 0.0849 0.2163 0.098 Uiso 1 1 calc R . .
H14B H 0.6546 0.0443 0.2462 0.098 Uiso 1 1 calc R . .
H14C H 0.8495 0.1007 0.2774 0.098 Uiso 1 1 calc R . .
C15 C 0.2446(14) 0.0343(8) 0.0860(4) 0.032(2) Uani 1 1 d . . .
H15A H 0.3085 -0.0282 0.1007 0.039 Uiso 1 1 calc R . .
C16 C 0.0439(17) -0.0913(7) 0.0300(3) 0.034(2) Uani 1 1 d . . .
H16A H 0.1602 -0.1415 0.0397 0.040 Uiso 1 1 calc R . .
C17 C -0.1393(16) -0.1254(7) 0.0580(3) 0.030(2) Uani 1 1 d . . .
H17A H -0.2631 -0.0824 0.0452 0.036 Uiso 1 1 calc R . .
C18 C -0.1882(18) -0.2479(8) 0.0501(4) 0.044(3) Uani 1 1 d . . .
H18A H -0.2254 -0.2613 0.0128 0.052 Uiso 1 1 calc R . .
H18B H -0.0617 -0.2889 0.0611 0.052 Uiso 1 1 calc R . .
C19 C -0.3528(17) -0.2880(8) 0.0781(4) 0.045(3) Uani 1 1 d . . .
H19A H -0.3718 -0.3649 0.0710 0.055 Uiso 1 1 calc R . .
H19B H -0.4827 -0.2513 0.0654 0.055 Uiso 1 1 calc R . .
C20 C -0.3071(16) -0.2706(7) 0.1369(4) 0.040(2) Uani 1 1 d . . .
H20A H -0.4285 -0.2910 0.1541 0.048 Uiso 1 1 calc R . .
H20B H -0.1899 -0.3158 0.1508 0.048 Uiso 1 1 calc R . .
C21 C -0.2553(18) -0.1533(7) 0.1474(4) 0.046(3) Uani 1 1 d . . .
H21A H -0.3809 -0.1104 0.1383 0.055 Uiso 1 1 calc R . .
H21B H -0.2142 -0.1442 0.1849 0.055 Uiso 1 1 calc R . .
C22 C -0.0911(16) -0.1117(8) 0.1192(4) 0.034(2) Uani 1 1 d . . .
H22A H 0.0386 -0.1492 0.1310 0.041 Uiso 1 1 calc R . .
H22B H -0.0709 -0.0353 0.1274 0.041 Uiso 1 1 calc R . .
C23 C -0.0134(16) -0.0964(7) -0.0308(4) 0.030(2) Uani 1 1 d . . .
H23A H -0.1359 -0.1440 -0.0376 0.036 Uiso 1 1 calc R . .
C24 C 0.1610(18) -0.1449(7) -0.0601(4) 0.041(3) Uani 1 1 d . . .
C25 C 0.3705(18) -0.0939(8) -0.0468(4) 0.050(3) Uani 1 1 d . . .
H25A H 0.4699 -0.1273 -0.0672 0.075 Uiso 1 1 calc R . .
H25B H 0.4153 -0.1039 -0.0100 0.075 Uiso 1 1 calc R . .
H25C H 0.3615 -0.0177 -0.0546 0.075 Uiso 1 1 calc R . .
C26 C 0.177(2) -0.2631(8) -0.0456(4) 0.050(3) Uani 1 1 d . . .
H26A H 0.2852 -0.2966 -0.0630 0.075 Uiso 1 1 calc R . .
H26B H 0.0452 -0.2982 -0.0563 0.075 Uiso 1 1 calc R . .
H26C H 0.2097 -0.2701 -0.0082 0.075 Uiso 1 1 calc R . .
C27 C 0.107(2) -0.1392(9) -0.1186(4) 0.052(3) Uani 1 1 d . . .
H27A H 0.2202 -0.1683 -0.1357 0.078 Uiso 1 1 calc R . .
H27B H 0.0830 -0.0649 -0.1290 0.078 Uiso 1 1 calc R . .
H27C H -0.0181 -0.1808 -0.1286 0.078 Uiso 1 1 calc R . .
C28 C -0.2165(17) 0.0263(8) -0.0878(4) 0.039(3) Uani 1 1 d . . .
H28A H -0.2574 -0.0379 -0.1053 0.047 Uiso 1 1 calc R . .
C29 C -0.3144(15) 0.1222(7) -0.1093(4) 0.031(2) Uani 1 1 d . . .
C30 C -0.2478(15) 0.2281(8) -0.0898(4) 0.031(2) Uani 1 1 d . . .
C31 C -0.3565(15) 0.3189(7) -0.1138(3) 0.029(2) Uani 1 1 d . . .
C32 C -0.5109(15) 0.3007(7) -0.1528(3) 0.033(2) Uani 1 1 d . A .
H32A H -0.5780 0.3614 -0.1684 0.039 Uiso 1 1 calc R . .
C33 C -0.5806(14) 0.1990(7) -0.1723(3) 0.031(2) Uani 1 1 d . . .
C34 C -0.4764(18) 0.1118(8) -0.1497(4) 0.041(3) Uani 1 1 d . A .
H34A H -0.5151 0.0426 -0.1618 0.049 Uiso 1 1 calc R . .
C35 C -0.2888(16) 0.4322(7) -0.0951(4) 0.034(2) Uani 1 1 d . . .
C36 C -0.0666(19) 0.4526(8) -0.1022(4) 0.053(3) Uani 1 1 d . . .
H36A H -0.0463 0.4419 -0.1385 0.080 Uiso 1 1 calc R . .
H36B H 0.0213 0.4033 -0.0806 0.080 Uiso 1 1 calc R . .
H36C H -0.0306 0.5260 -0.0922 0.080 Uiso 1 1 calc R . .
C37 C -0.335(2) 0.4482(9) -0.0382(4) 0.058(3) Uani 1 1 d . . .
H37A H -0.2565 0.3963 -0.0159 0.088 Uiso 1 1 calc R . .
H37B H -0.4822 0.4380 -0.0361 0.088 Uiso 1 1 calc R . .
H37C H -0.2954 0.5204 -0.0269 0.088 Uiso 1 1 calc R . .
C38 C -0.422(2) 0.5204(7) -0.1268(4) 0.056(3) Uani 1 1 d . . .
H38A H -0.4028 0.5146 -0.1634 0.084 Uiso 1 1 calc R . .
H38B H -0.3782 0.5911 -0.1140 0.084 Uiso 1 1 calc R . .
H38C H -0.5675 0.5101 -0.1225 0.084 Uiso 1 1 calc R . .
C39 C -0.7550(15) 0.1884(7) -0.2177(3) 0.033(2) Uani 0.55(2) 1 d PD A 1
C40 C -0.961(3) 0.187(2) -0.1911(7) 0.053(5) Uani 0.55(2) 1 d PD A 1
H40A H -0.9735 0.2541 -0.1724 0.080 Uiso 0.55(2) 1 calc PR A 1
H40B H -0.9576 0.1275 -0.1668 0.080 Uiso 0.55(2) 1 calc PR A 1
H40C H -1.0785 0.1791 -0.2175 0.080 Uiso 0.55(2) 1 calc PR A 1
C41 C -0.739(4) 0.0849(15) -0.2463(8) 0.053(5) Uani 0.55(2) 1 d PD A 1
H41A H -0.6105 0.0838 -0.2623 0.080 Uiso 0.55(2) 1 calc PR A 1
H41B H -0.8558 0.0782 -0.2730 0.080 Uiso 0.55(2) 1 calc PR A 1
H41C H -0.7397 0.0253 -0.2220 0.080 Uiso 0.55(2) 1 calc PR A 1
C42 C -0.761(4) 0.2789(16) -0.2569(8) 0.053(5) Uani 0.55(2) 1 d PD A 1
H42A H -0.6328 0.2800 -0.2728 0.080 Uiso 0.55(2) 1 calc PR A 1
H42B H -0.7786 0.3468 -0.2394 0.080 Uiso 0.55(2) 1 calc PR A 1
H42C H -0.8771 0.2680 -0.2836 0.080 Uiso 0.55(2) 1 calc PR A 1
C39' C -0.7550(15) 0.1884(7) -0.2177(3) 0.033(2) Uani 0.45(2) 1 d PD A 2
C40' C -0.940(3) 0.267(2) -0.2116(11) 0.071(7) Uani 0.45(2) 1 d PD A 2
H40D H -1.0127 0.2434 -0.1827 0.107 Uiso 0.45(2) 1 calc PR A 2
H40E H -1.0349 0.2667 -0.2434 0.107 Uiso 0.45(2) 1 calc PR A 2
H40F H -0.8867 0.3390 -0.2048 0.107 Uiso 0.45(2) 1 calc PR A 2
C41' C -0.821(5) 0.0770(16) -0.2297(12) 0.071(7) Uani 0.45(2) 1 d PD A 2
H41D H -0.8805 0.0466 -0.2001 0.107 Uiso 0.45(2) 1 calc PR A 2
H41E H -0.7019 0.0346 -0.2369 0.107 Uiso 0.45(2) 1 calc PR A 2
H41F H -0.9242 0.0765 -0.2600 0.107 Uiso 0.45(2) 1 calc PR A 2
C42' C -0.650(4) 0.231(3) -0.2651(9) 0.071(7) Uani 0.45(2) 1 d PD A 2
H42D H -0.5335 0.1850 -0.2708 0.107 Uiso 0.45(2) 1 calc PR A 2
H42E H -0.6001 0.3038 -0.2580 0.107 Uiso 0.45(2) 1 calc PR A 2
H42F H -0.7497 0.2310 -0.2960 0.107 Uiso 0.45(2) 1 calc PR A 2

loop_
_atom_site_aniso_label
_atom_site_aniso_U_11
_atom_site_aniso_U_22
_atom_site_aniso_U_33
_atom_site_aniso_U_23
_atom_site_aniso_U_13
_atom_site_aniso_U_12
Cr1 0.0413(9) 0.0280(7) 0.0274(7) -0.0011(8) -0.0043(6) 0.0006(8)
Cl1 0.0372(15) 0.0522(15) 0.0372(14) 0.0021(12) 0.0073(11) 0.0003(13)
O1 0.059(5) 0.036(4) 0.041(5) -0.003(3) -0.009(4) 0.010(4)
O2 0.058(5) 0.031(4) 0.031(4) 0.002(3) -0.012(4) 0.001(3)
O1W 0.040(2) 0.039(2) 0.033(2) -0.0010(17) -0.0059(18) 0.0073(17)
N1 0.026(5) 0.035(4) 0.035(5) -0.001(4) 0.016(4) 0.000(4)
N2 0.043(5) 0.029(4) 0.030(5) -0.006(4) -0.001(4) 0.002(4)
C1 0.055(7) 0.028(5) 0.016(5) 0.000(4) 0.005(5) 0.002(5)
C2 0.030(6) 0.038(6) 0.029(6) -0.005(4) 0.007(5) 0.000(5)
C3 0.042(6) 0.025(5) 0.027(5) -0.004(4) -0.003(5) 0.002(4)
C4 0.029(5) 0.029(5) 0.026(5) -0.004(4) 0.007(4) -0.012(4)
C5 0.034(6) 0.041(6) 0.019(5) -0.007(4) 0.007(4) -0.001(4)
C6 0.049(7) 0.040(6) 0.030(6) 0.000(5) -0.008(5) 0.013(5)
C7 0.042(6) 0.024(5) 0.035(5) -0.003(4) 0.014(5) 0.000(4)
C8 0.051(8) 0.046(6) 0.046(7) 0.005(5) 0.016(6) 0.008(5)
C9 0.086(9) 0.042(6) 0.034(6) -0.003(5) 0.016(6) -0.001(6)
C10 0.092(9) 0.026(5) 0.032(5) -0.001(4) -0.010(6) -0.002(5)
C11 0.068(8) 0.043(6) 0.029(6) -0.003(5) -0.005(6) 0.006(5)
C12 0.102(12) 0.083(10) 0.061(8) 0.023(7) -0.035(8) -0.029(9)
C13 0.064(8) 0.068(7) 0.031(5) -0.017(5) 0.007(5) 0.014(6)
C14 0.057(8) 0.086(9) 0.046(7) -0.013(6) -0.030(6) 0.016(7)
C15 0.019(5) 0.034(5) 0.040(6) -0.004(5) -0.011(5) 0.008(4)
C16 0.048(7) 0.027(5) 0.023(5) 0.006(4) -0.004(5) 0.008(5)
C17 0.047(7) 0.025(5) 0.017(5) -0.007(4) -0.006(4) 0.004(4)
C18 0.064(8) 0.033(6) 0.031(6) -0.004(4) -0.004(6) 0.006(5)
C19 0.050(7) 0.038(6) 0.047(6) -0.003(5) 0.003(5) -0.002(5)
C20 0.041(6) 0.047(6) 0.033(5) 0.003(4) 0.009(5) -0.004(5)
C21 0.065(8) 0.044(6) 0.026(5) -0.007(4) -0.012(5) 0.005(5)
C22 0.030(6) 0.044(6) 0.030(5) -0.003(4) 0.008(5) 0.000(5)
C23 0.030(6) 0.027(5) 0.034(6) 0.015(4) 0.003(5) 0.004(4)
C24 0.050(7) 0.035(6) 0.038(6) -0.008(4) 0.000(5) -0.010(5)
C25 0.057(8) 0.054(6) 0.040(6) -0.003(5) 0.015(5) 0.011(6)
C26 0.069(8) 0.038(6) 0.039(7) 0.012(5) -0.016(6) 0.000(6)
C27 0.059(8) 0.054(7) 0.041(7) 0.001(5) -0.005(6) 0.006(6)
C28 0.050(7) 0.034(6) 0.034(6) -0.010(5) 0.007(6) -0.005(5)
C29 0.031(6) 0.028(5) 0.033(5) 0.011(4) 0.000(5) 0.000(4)
C30 0.030(6) 0.038(6) 0.025(5) 0.004(4) 0.002(5) 0.002(4)
C31 0.034(5) 0.022(5) 0.033(5) 0.000(4) 0.006(4) 0.005(4)
C32 0.040(6) 0.033(5) 0.023(5) 0.009(4) -0.002(4) -0.002(4)
C33 0.042(6) 0.034(5) 0.017(5) 0.004(4) 0.003(4) -0.001(4)
C34 0.061(8) 0.031(6) 0.028(5) -0.004(4) -0.002(5) -0.002(5)
C35 0.049(7) 0.022(5) 0.030(5) 0.008(4) 0.001(5) 0.001(4)
C36 0.085(10) 0.029(6) 0.045(7) -0.011(5) 0.004(6) -0.017(6)
C37 0.097(10) 0.057(7) 0.020(5) -0.010(5) 0.000(6) 0.003(7)
C38 0.102(10) 0.034(6) 0.033(6) -0.007(4) 0.005(6) 0.006(6)
C39 0.039(6) 0.042(5) 0.019(5) 0.003(4) 0.000(4) 0.002(5)
C40 0.038(8) 0.075(10) 0.044(7) 0.000(6) -0.006(6) -0.007(7)
C41 0.038(8) 0.075(10) 0.044(7) 0.000(6) -0.006(6) -0.007(7)
C42 0.038(8) 0.075(10) 0.044(7) 0.000(6) -0.006(6) -0.007(7)
C39' 0.039(6) 0.042(5) 0.019(5) 0.003(4) 0.000(4) 0.002(5)
C40' 0.059(13) 0.081(13) 0.063(12) -0.011(10) -0.039(10) -0.004(9)
C41' 0.059(13) 0.081(13) 0.063(12) -0.011(10) -0.039(10) -0.004(9)
C42' 0.059(13) 0.081(13) 0.063(12) -0.011(10) -0.039(10) -0.004(9)

loop_
_atom_type_symbol
_atom_type_description
_atom_type_scat_dispersion_real
_atom_type_scat_dispersion_imag
_atom_type_scat_source
C C 0.0033 0.0016 'International Tables Vol C Tables 4.2.6.8 and 6.1.1.4'
H H 0.0000 0.0000 'International Tables Vol C Tables 4.2.6.8 and 6.1.1.4'
N N 0.0061 0.0033 'International Tables Vol C Tables 4.2.6.8 and 6.1.1.4'
O O 0.0106 0.0060 'International Tables Vol C Tables 4.2.6.8 and 6.1.1.4'
Cl Cl 0.1484 0.1585 'International Tables Vol C Tables 4.2.6.8 and 6.1.1.4'
Cr Cr 0.3209 0.6236 'International Tables Vol C Tables 4.2.6.8 and 6.1.1.4'

loop_
_geom_angle_atom_site_label_1
_geom_angle_atom_site_label_2
_geom_angle_atom_site_label_3
_geom_angle
_geom_angle_site_symmetry_1
_geom_angle_site_symmetry_3
_geom_angle_publ_flag
O1 Cr1 O2 96.7(2) . . ?
O1 Cr1 N1 91.6(3) . . ?
O2 Cr1 N1 170.1(3) . . ?
O1 Cr1 N2 172.3(3) . . ?
O2 Cr1 N2 90.6(3) . . ?
N1 Cr1 N2 80.8(3) . . ?
O1 Cr1 O1W 87.4(3) . . ?
O2 Cr1 O1W 83.6(3) . . ?
N1 Cr1 O1W 91.5(3) . . ?
N2 Cr1 O1W 91.1(3) . . ?
O1 Cr1 Cl1 89.8(3) . . ?
O2 Cr1 Cl1 92.8(2) . . ?
N1 Cr1 Cl1 92.7(2) . . ?
N2 Cr1 Cl1 92.3(3) . . ?
O1W Cr1 Cl1 175.03(18) . . ?
C2 O1 Cr1 129.7(6) . . ?
C30 O2 Cr1 127.5(6) . . ?
C15 N1 C16 119.2(8) . . ?
C15 N1 Cr1 123.3(7) . . ?
C16 N1 Cr1 117.4(6) . . ?
C28 N2 C23 118.8(8) . . ?
C28 N2 Cr1 121.8(7) . . ?
C23 N2 Cr1 118.2(6) . . ?
C2 C1 C6 120.6(9) . . ?
C2 C1 C15 123.1(9) . . ?
C6 C1 C15 116.3(8) . . ?
O1 C2 C1 122.8(9) . . ?
O1 C2 C3 117.9(8) . . ?
C1 C2 C3 119.3(9) . . ?
C4 C3 C2 117.4(8) . . ?
C4 C3 C7 122.7(8) . . ?
C2 C3 C7 119.8(8) . . ?
C3 C4 C5 124.7(8) . . ?
C6 C5 C4 116.4(8) . . ?
C6 C5 C11 122.5(8) . . ?
C4 C5 C11 121.0(8) . . ?
C5 C6 C1 121.4(9) . . ?
C10 C7 C9 107.0(8) . . ?
C10 C7 C3 110.0(8) . . ?
C9 C7 C3 110.1(8) . . ?
C10 C7 C8 108.6(8) . . ?
C9 C7 C8 111.5(9) . . ?
C3 C7 C8 109.4(8) . . ?
C14 C11 C12 112.3(11) . . ?
C14 C11 C5 114.1(8) . . ?
C12 C11 C5 111.7(9) . . ?
C14 C11 C13 106.4(9) . . ?
C12 C11 C13 104.9(10) . . ?
C5 C11 C13 106.7(9) . . ?
N1 C15 C1 127.9(9) . . ?
N1 C16 C17 111.6(7) . . ?
N1 C16 C23 109.1(8) . . ?
C17 C16 C23 110.8(7) . . ?
C16 C17 C18 111.5(8) . . ?
C16 C17 C22 111.6(8) . . ?
C18 C17 C22 104.4(7) . . ?
C19 C18 C17 114.9(9) . . ?
C18 C19 C20 112.1(8) . . ?
C21 C20 C19 109.2(8) . . ?
C22 C21 C20 114.4(9) . . ?
C21 C22 C17 112.9(8) . . ?
N2 C23 C24 114.7(7) . . ?
N2 C23 C16 106.7(8) . . ?
C24 C23 C16 113.5(7) . . ?
C25 C24 C27 108.1(9) . . ?
C25 C24 C26 108.6(10) . . ?
C27 C24 C26 107.0(8) . . ?
C25 C24 C23 114.5(8) . . ?
C27 C24 C23 111.5(9) . . ?
C26 C24 C23 106.8(9) . . ?
N2 C28 C29 129.0(9) . . ?
C34 C29 C28 118.3(9) . . ?
C34 C29 C30 120.6(8) . . ?
C28 C29 C30 121.1(9) . . ?
O2 C30 C31 120.3(9) . . ?
O2 C30 C29 122.9(8) . . ?
C31 C30 C29 116.7(8) . . ?
C32 C31 C30 118.3(8) . . ?
C32 C31 C35 123.2(8) . . ?
C30 C31 C35 118.5(8) . . ?
C31 C32 C33 126.3(8) . . ?
C34 C33 C32 115.6(9) . . ?
C34 C33 C39 122.7(8) . . ?
C32 C33 C39 121.7(8) . . ?
C33 C34 C29 122.4(9) . . ?
C36 C35 C31 111.2(8) . . ?
C36 C35 C37 112.8(9) . . ?
C31 C35 C37 109.8(8) . . ?
C36 C35 C38 107.3(8) . . ?
C31 C35 C38 110.9(8) . . ?
C37 C35 C38 104.6(8) . . ?
C42 C39 C41 108.1(13) . . ?
C42 C39 C33 114.1(10) . . ?
C41 C39 C33 111.4(11) . . ?
C42 C39 C40 109.9(13) . . ?
C41 C39 C40 108.6(13) . . ?
C33 C39 C40 104.7(9) . . ?

loop_
_geom_bond_atom_site_label_1
_geom_bond_atom_site_label_2
_geom_bond_distance
_geom_bond_site_symmetry_2
_geom_bond_publ_flag
Cr1 O1 1.923(7) . ?
Cr1 O2 1.951(7) . ?
Cr1 N1 2.004(8) . ?
Cr1 N2 2.044(7) . ?
Cr1 O1W 2.054(7) . ?
Cr1 Cl1 2.313(3) . ?
O1 C2 1.336(12) . ?
O2 C30 1.281(12) . ?
N1 C15 1.301(12) . ?
N1 C16 1.518(12) . ?
N2 C28 1.286(13) . ?
N2 C23 1.535(11) . ?
C1 C2 1.402(13) . ?
C1 C6 1.430(14) . ?
C1 C15 1.434(13) . ?
C2 C3 1.457(13) . ?
C3 C4 1.385(12) . ?
C3 C7 1.553(13) . ?
C4 C5 1.431(12) . ?
C5 C6 1.398(13) . ?
C5 C11 1.529(13) . ?
C7 C10 1.550(13) . ?
C7 C9 1.556(13) . ?
C7 C8 1.568(14) . ?
C11 C14 1.515(15) . ?
C11 C12 1.533(16) . ?
C11 C13 1.578(15) . ?
C16 C17 1.534(14) . ?
C16 C23 1.589(10) . ?
C17 C18 1.582(13) . ?
C17 C22 1.601(12) . ?
C18 C19 1.457(15) . ?
C19 C20 1.545(14) . ?
C20 C21 1.531(12) . ?
C21 C22 1.466(15) . ?
C23 C24 1.566(15) . ?
C24 C25 1.518(15) . ?
C24 C27 1.531(16) . ?
C24 C26 1.533(14) . ?
C28 C29 1.449(14) . ?
C29 C34 1.414(14) . ?
C29 C30 1.473(13) . ?
C30 C31 1.449(13) . ?
C31 C32 1.371(12) . ?
C31 C35 1.553(12) . ?
C32 C33 1.430(12) . ?
C33 C34 1.387(13) . ?
C33 C39 1.557(13) . ?
C35 C36 1.509(16) . ?
C35 C37 1.560(13) . ?
C35 C38 1.585(13) . ?
C39 C42 1.527(19) . ?
C39 C41 1.509(19) . ?
C39 C40 1.583(19) . ?
